data_1535204
loop_
_publ_author_name
'Berkei, M.'
'Willner, H.'
'Bernhardt, E.'
'Schuermann, M.'
'Mehring, M.'

_publ_section_title
;
 Darstellung, spektroskopische Charakterisierung und Kristallstrukturen
 von Quecksilber(II)-bis(tetracyanoborat) Hg (B (C N)4)2 und
 Diquecksilber(I)-bis(tetracyanoborat) Hg2 (B (C N)4)2
;
_journal_name_full 'Zeitschrift fuer Anorganische und Allgemeine Chemie'
_journal_page_first 1734
_journal_page_last 1740
_journal_volume 628
_journal_year 2002
_chemical_formula_sum 'C8 B2 Hg2 N8'
_chemical_name_systematic 'Hg2 (B (C N)4)2'
_space_group_IT_number 57
_symmetry_space_group_name_Hall '-P 2c 2b'
_symmetry_space_group_name_H-M 'P b c m'
_cell_angle_alpha 90
_cell_angle_beta 90
_cell_angle_gamma 90
_cell_formula_units_Z 4
_cell_length_a 5.689
_cell_length_b 32.809
_cell_length_c 7.445
_cell_volume 1389.612
_citation_journal_id_ASTM ZAACAB
_cod_data_source_file Berkei_ZAACAB_2002_512.cif
_cod_data_source_block C8B2Hg2N8
_cod_database_code 1535204

loop_
_symmetry_equiv_pos_as_xyz
x,y,z
-x,-y,z+1/2
x,-y+1/2,-z
-x,y+1/2,-z+1/2
-x,-y,-z
x,y,-z-1/2
-x,y-1/2,z
x,-y-1/2,z-1/2

loop_
_atom_site_label
_atom_site_type_symbol
_atom_site_fract_x
_atom_site_fract_y
_atom_site_fract_z
_atom_site_occupancy
_atom_site_U_iso_or_equiv
B2 B+3 -0.3573 0.4547 -0.25 1 0.0
C3 C+2 -0.1953 0.1924 0.4245 1 0.0
C5 C+2 -0.6293 0.4566 -0.25 1 0.0
N1 N-3 0.2221 0.2673 0.25 1 0.0
N6 N-3 -0.2241 0.5353 -0.25 1 0.0
Hg2 Hg+1 0.1116 0.39545 0.25 1 0.0
N5 N-3 -0.8248 0.4603 -0.25 1 0.0
C4 C+2 -0.2622 0.4319 -0.0791 1 0.0
N3 N-3 -0.3186 0.1889 0.543 1 0.0
C2 C+2 0.1729 0.1604 0.25 1 0.0
B1 B+3 -0.0293 0.196 0.25 1 0.0
C6 C+2 -0.2702 0.5004 -0.25 1 0.0
C1 C+2 0.1142 0.239 0.25 1 0.0
Hg1 Hg+1 0.40542 0.338 0.25 1 0.0
N4 N-3 -0.1902 0.4145 0.042 1 0.0
N2 N-3 0.3235 0.1378 0.25 1 0.0
